data_7716842
loop_
_publ_author_name
'Oliveira, Igor S.'
'Garcia, Marcus S. A.'
'Cassani, Natasha M.'
'Oliveira, Ana L. C.'
'Freitas, Lara C. F.'
'Bertolini, Vitor K. S.'
'Castro, Jennyfer'
'Clauss, Gustavo'
'Honorato, Jo&#xe3;o'
'Gadelha, Fernanda R.'
'Miguel, Danilo C.'
'Jardim, Ana C. G.'
'Abbehausen, Camilla'

_publ_section_title
;
 Exploring antiviral and antiparasitic activity of gold N-heterocyclic
 carbenes with thiolate ligands.
;
_journal_issue 47
_journal_name_full 'Dalton transactions (Cambridge, England : 2003)'
_journal_page_first 18963
_journal_page_last 18973
_journal_paper_doi 10.1039/d4dt01879f
_journal_volume 53
_journal_year 2024
_chemical_formula_moiety 'C28 H28 Au N3 S2, 0.6[CH4O], 0.6[CH4O]'
_chemical_formula_sum 'C29.2 H32.8 Au N3 O1.2 S2'
_chemical_formula_weight 706.104
_space_group_crystal_system triclinic
_space_group_IT_number 2
_space_group_name_Hall '-P 1'
_space_group_name_H-M_alt 'P -1'
_symmetry_Int_Tables_number 2
_audit_creation_date 2024-06-17
_audit_creation_method
;
Olex2 1.5
(compiled 2024.02.16 svn.r378c4104 for OlexSys, GUI svn.r6928)
;
_audit_update_record
;
2024-08-12 deposited with the CCDC.	2024-08-15 downloaded from the CCDC.
;
_cell_angle_alpha 86.211(3)
_cell_angle_beta 76.397(2)
_cell_angle_gamma 81.795(3)
_cell_formula_units_Z 4
_cell_length_a 11.1702(12)
_cell_length_b 15.1601(17)
_cell_length_c 17.1723(19)
_cell_measurement_reflns_used 9969
_cell_measurement_temperature 120.00
_cell_measurement_theta_max 29.101
_cell_measurement_theta_min 2.179
_cell_volume 2795.9(5)
_computing_cell_refinement 'SAINT v8.34A (Bruker, 2013)'
_computing_data_collection 'Apex3 v2018.7-2 (Bruker, 2017)'
_computing_data_reduction 'SAINT v8.34A (Bruker, 2013)'
_computing_molecular_graphics 'Olex2 1.5 (Dolomanov et al., 2009)'
_computing_publication_material 'Olex2 1.5 (Dolomanov et al., 2009)'
_computing_structure_refinement 'olex2.refine 1.5 (Bourhis et al., 2015)'
_computing_structure_solution 'SHELXT 2018/2 (Sheldrick, 2018)'
_diffrn_ambient_temperature 120.00
_diffrn_measured_fraction_theta_full 0.9999
_diffrn_measured_fraction_theta_max 0.9991
_diffrn_measurement_device_type 'Bruker APEX-II CCD'
_diffrn_measurement_method '\f and \w scans'
_diffrn_radiation_type 'Mo K\a'
_diffrn_radiation_wavelength 0.71073
_diffrn_reflns_av_R_equivalents 0.0284
_diffrn_reflns_av_unetI/netI 0.0306
_diffrn_reflns_Laue_measured_fraction_full 0.9999
_diffrn_reflns_Laue_measured_fraction_max 0.9991
_diffrn_reflns_limit_h_max 14
_diffrn_reflns_limit_h_min -14
_diffrn_reflns_limit_k_max 19
_diffrn_reflns_limit_k_min -19
_diffrn_reflns_limit_l_max 22
_diffrn_reflns_limit_l_min -22
_diffrn_reflns_number 44038
_diffrn_reflns_point_group_measured_fraction_full 0.9999
_diffrn_reflns_point_group_measured_fraction_max 0.9991
_diffrn_reflns_theta_full 25.2417
_diffrn_reflns_theta_max 27.48
_diffrn_reflns_theta_min 1.22
_exptl_absorpt_coefficient_mu 5.439
_exptl_absorpt_correction_T_max 0.7458
_exptl_absorpt_correction_T_min 0.6282
_exptl_absorpt_correction_type gaussian
_exptl_absorpt_process_details
;
SADABS-2014/5 (Bruker,2014/5) was used for absorption correction.
wR2(int) was 0.0651 before and 0.0366 after correction.
The Ratio of minimum to maximum transmission is 0.8423.
The \l/2 correction factor is 0.00150.
;
_exptl_crystal_colour colourless
_exptl_crystal_colour_primary colourless
_exptl_crystal_density_diffrn 1.677
_exptl_crystal_description irregular
_exptl_crystal_F_000 1394.586
_exptl_crystal_size_max 0.232
_exptl_crystal_size_mid 0.125
_exptl_crystal_size_min 0.073
_refine_diff_density_max 0.6130
_refine_diff_density_min -0.6117
_refine_diff_density_rms 0.1326
_refine_ls_d_res_high 0.7700
_refine_ls_d_res_low 16.6811
_refine_ls_goodness_of_fit_ref 1.0041
_refine_ls_hydrogen_treatment constr
_refine_ls_matrix_type full
_refine_ls_number_constraints 88
_refine_ls_number_parameters 625
_refine_ls_number_reflns 12827
_refine_ls_number_restraints 0
_refine_ls_restrained_S_all 1.0041
_refine_ls_R_factor_all 0.0306
_refine_ls_R_factor_gt 0.0207
_refine_ls_shift/su_max 0.0003
_refine_ls_shift/su_mean 0.0000
_refine_ls_structure_factor_coef Fsqd
_refine_ls_weighting_details 'w=1/[\s^2^(Fo^2^)+(0.0156P)^2^+0.9616P] where P=(Fo^2^+2Fc^2^)/3'
_refine_ls_weighting_scheme calc
_refine_ls_wR_factor_gt 0.0393
_refine_ls_wR_factor_ref 0.0417
_reflns_Friedel_coverage 0.0
_reflns_limit_h_max 14
_reflns_limit_h_min -13
_reflns_limit_k_max 19
_reflns_limit_k_min -19
_reflns_limit_l_max 22
_reflns_limit_l_min 0
_reflns_number_gt 10534
_reflns_number_total 12827
_reflns_threshold_expression I>=2u(I)
_cod_data_source_file d4dt01879f2.cif
_cod_data_source_block AuIMesSbtz
_cod_depositor_comments 'Adding full bibliography for 7716840--7716843.cif.'
_cod_original_formula_sum 'C29.2 H32.8 Au1 N3 O1.2 S2'
_cod_database_code 7716842
_olex2_refinement_description
;
1.a Aromatic/amide H refined with riding coordinates:
 C32(H32), C15(H15), C13(H13), C10(H10), C37(H37), C22(H22), C34(H34), C9(H9),
 C31(H31), C38(H38), C33(H33), C6(H6), C50(H50), C43(H43), C41(H41), C3(H3),
 C4(H4), C5(H5), C24(H24), C52(H52)
1.b Idealised Me refined as rotating group:
 C46(H46a,H46b,H46c), C55(H55a,H55b,H55c), C27(H27a,H27b,H27c), C47(H47a,H47b,
 H47c), C45(H45a,H45b,H45c), C18(H18a,H18b,H18c), C26(H26a,H26b,H26c), C19(H19a,
 H19b,H19c), C17(H17a,H17b,H17c), C54(H54a,H54b,H54c), C56(H56a,H56b,H56c),
 C28(H28a,H28b,H28c)
;
_olex2_submission_special_instructions 'No special instructions were received'

loop_
_space_group_symop_id
_space_group_symop_operation_xyz
1 x,y,z
2 -x,-y,-z

loop_
_atom_site_label
_atom_site_type_symbol
_atom_site_fract_x
_atom_site_fract_y
_atom_site_fract_z
_atom_site_U_iso_or_equiv
_atom_site_adp_type
_atom_site_occupancy
_atom_site_refinement_flags_posn
Au01 Au 0.678963(9) 0.587695(7) 0.627238(6) 0.02155(3) Uani 1.000000 .
Au02 Au 0.816912(9) 1.041710(7) 0.873197(6) 0.02296(3) Uani 1.000000 .
S4 S 1.01974(6) 1.14800(5) 0.75984(4) 0.02246(14) Uani 1.000000 .
S3 S 0.83498(6) 1.17719(5) 0.91879(4) 0.02504(15) Uani 1.000000 .
S2 S 0.45710(6) 0.71601(5) 0.74039(4) 0.02511(15) Uani 1.000000 .
S1 S 0.65347(7) 0.73469(5) 0.58571(4) 0.02884(16) Uani 1.000000 .
N3 N 0.75551(18) 0.38634(15) 0.62777(13) 0.0222(5) Uani 1.000000 .
N6 N 0.8235(2) 0.91309(16) 0.74728(13) 0.0262(5) Uani 1.000000 .
N4 N 0.98170(18) 1.29499(15) 0.83808(12) 0.0200(5) Uani 1.000000 .
N5 N 0.7478(2) 0.85569(16) 0.86265(13) 0.0252(5) Uani 1.000000 .
N2 N 0.68593(18) 0.43518(15) 0.74623(13) 0.0211(5) Uani 1.000000 .
N1 N 0.5026(2) 0.86775(16) 0.66787(13) 0.0284(5) Uani 1.000000 .
C36 C 0.7972(2) 0.92855(19) 0.82656(16) 0.0257(6) Uani 1.000000 .
C12 C 0.6990(2) 0.53443(18) 0.84980(15) 0.0210(6) Uani 1.000000 .
C14 C 0.5095(2) 0.59960(18) 0.93984(15) 0.0230(6) Uani 1.000000 .
C30 C 1.0736(2) 1.30518(18) 0.76822(15) 0.0184(5) Uani 1.000000 .
C11 C 0.6259(2) 0.49383(17) 0.81126(14) 0.0185(5) Uani 1.000000 .
C32 C 1.2224(2) 1.3831(2) 0.67584(17) 0.0301(7) Uani 1.000000 .
H32 H 1.2610(2) 1.4354(2) 0.65999(17) 0.0361(8) Uiso 1.000000 R
C2 C 0.4066(2) 0.88651(19) 0.73574(16) 0.0257(6) Uani 1.000000 .
C15 C 0.4409(2) 0.55769(18) 0.89903(16) 0.0253(6) Uani 1.000000 .
H15 H 0.3529(2) 0.56543(18) 0.91628(16) 0.0303(7) Uiso 1.000000 R
C8 C 0.7071(2) 0.46158(18) 0.66782(15) 0.0211(6) Uani 1.000000 .
C13 C 0.6382(2) 0.58742(18) 0.91415(15) 0.0225(6) Uani 1.000000 .
H13 H 0.6860(2) 0.61610(18) 0.94132(15) 0.0270(7) Uiso 1.000000 R
C10 C 0.7661(2) 0.3138(2) 0.68057(16) 0.0269(6) Uani 1.000000 .
H10 H 0.7981(2) 0.2539(2) 0.66686(16) 0.0323(8) Uiso 1.000000 R
C40 C 0.8062(2) 1.04008(18) 0.65424(16) 0.0241(6) Uani 1.000000 .
C21 C 0.9086(2) 0.38209(18) 0.50033(16) 0.0223(6) Uani 1.000000 .
C37 C 0.7905(3) 0.83200(19) 0.73388(17) 0.0284(6) Uani 1.000000 .
H37 H 0.7995(3) 0.80666(19) 0.68335(17) 0.0340(8) Uiso 1.000000 R
C16 C 0.4965(2) 0.50503(18) 0.83409(16) 0.0214(6) Uani 1.000000 .
C22 C 0.9359(2) 0.37413(18) 0.41776(16) 0.0244(6) Uani 1.000000 .
H22 H 1.0193(2) 0.37452(18) 0.38847(16) 0.0293(7) Uiso 1.000000 R
C42 C 0.9933(3) 1.08501(19) 0.56441(15) 0.0247(6) Uani 1.000000 .
C34 C 1.2006(2) 1.2332(2) 0.64818(16) 0.0276(7) Uani 1.000000 .
H34 H 1.2243(2) 1.1828(2) 0.61519(16) 0.0331(8) Uiso 1.000000 R
C9 C 0.7221(2) 0.34479(19) 0.75507(16) 0.0258(6) Uani 1.000000 .
H9 H 0.7169(2) 0.31104(19) 0.80410(16) 0.0309(7) Uiso 1.000000 R
C31 C 1.1322(2) 1.38162(19) 0.74648(17) 0.0261(6) Uani 1.000000 .
H31 H 1.1105(2) 1.43178(19) 0.77972(17) 0.0313(8) Uiso 1.000000 R
C35 C 1.1084(2) 1.23236(18) 0.71799(15) 0.0198(6) Uani 1.000000 .
C20 C 0.7861(2) 0.38089(18) 0.54129(15) 0.0213(6) Uani 1.000000 .
C23 C 0.8454(2) 0.36562(18) 0.37662(16) 0.0252(6) Uani 1.000000 .
C51 C 0.6381(2) 0.80661(18) 1.11150(16) 0.0223(6) Uani 1.000000 .
C7 C 0.3679(2) 0.81184(19) 0.78280(15) 0.0228(6) Uani 1.000000 .
C44 C 1.0107(2) 0.95954(19) 0.65873(16) 0.0251(6) Uani 1.000000 .
C46 C 1.0534(3) 1.1457(2) 0.49860(16) 0.0358(8) Uani 1.000000 .
H46a H 1.0832(17) 1.1932(8) 0.52198(17) 0.0537(11) Uiso 1.000000 GR
H46b H 1.1236(12) 1.1114(3) 0.4629(7) 0.0537(11) Uiso 1.000000 GR
H46c H 0.9926(6) 1.1720(10) 0.4680(8) 0.0537(11) Uiso 1.000000 GR
C38 C 0.7433(3) 0.7959(2) 0.80620(17) 0.0303(7) Uani 1.000000 .
H38 H 0.7125(3) 0.7400(2) 0.81662(17) 0.0364(8) Uiso 1.000000 R
C29 C 0.9473(2) 1.21604(17) 0.84078(14) 0.0180(5) Uani 1.000000 .
C39 C 0.8820(2) 0.97315(18) 0.68520(15) 0.0223(6) Uani 1.000000 .
C55 C 0.5985(3) 0.7889(2) 1.20075(16) 0.0292(6) Uani 1.000000 .
H55a H 0.6062(16) 0.8411(5) 1.22907(16) 0.0437(10) Uiso 1.000000 GR
H55b H 0.5118(6) 0.7771(12) 1.2146(2) 0.0437(10) Uiso 1.000000 GR
H55c H 0.6516(11) 0.7369(7) 1.2165(2) 0.0437(10) Uiso 1.000000 GR
C33 C 1.2572(2) 1.3098(2) 0.62799(16) 0.0305(7) Uani 1.000000 .
H33 H 1.3209(2) 1.3119(2) 0.58049(16) 0.0366(9) Uiso 1.000000 R
C6 C 0.2732(2) 0.8216(2) 0.85196(16) 0.0281(6) Uani 1.000000 .
H6 H 0.2472(2) 0.7710(2) 0.88357(16) 0.0338(8) Uiso 1.000000 R
C50 C 0.5531(2) 0.84604(19) 1.06844(16) 0.0256(6) Uani 1.000000 .
H50 H 0.4689(2) 0.86118(19) 1.09579(16) 0.0307(7) Uiso 1.000000 R
C43 C 1.0640(3) 1.01713(19) 0.59801(16) 0.0269(6) Uani 1.000000 .
H43 H 1.1517(3) 1.00961(19) 0.57900(16) 0.0323(8) Uiso 1.000000 R
C27 C 0.8763(3) 0.3595(2) 0.28656(16) 0.0323(7) Uani 1.000000 .
H27a H 0.8622(17) 0.4191(3) 0.26201(17) 0.0485(10) Uiso 1.000000 GR
H27b H 0.9637(6) 0.3346(12) 0.2680(2) 0.0485(10) Uiso 1.000000 GR
H27c H 0.8232(12) 0.3207(10) 0.27119(18) 0.0485(10) Uiso 1.000000 GR
C49 C 0.5870(2) 0.86410(18) 0.98667(16) 0.0236(6) Uani 1.000000 .
C41 C 0.8646(3) 1.09467(18) 0.59258(16) 0.0260(6) Uani 1.000000 .
H41 H 0.8150(3) 1.13996(18) 0.56898(16) 0.0312(7) Uiso 1.000000 R
C47 C 1.0897(3) 0.8855(2) 0.6924(2) 0.0407(8) Uani 1.000000 .
H47a H 1.0714(14) 0.8889(8) 0.7509(2) 0.0611(12) Uiso 1.000000 GR
H47b H 1.0716(14) 0.8280(2) 0.6782(11) 0.0611(12) Uiso 1.000000 GR
H47c H 1.1776(3) 0.8910(8) 0.6702(10) 0.0611(12) Uiso 1.000000 GR
C48 C 0.7099(2) 0.84065(19) 0.94838(16) 0.0239(6) Uani 1.000000 .
C3 C 0.3500(3) 0.9712(2) 0.75827(18) 0.0334(7) Uani 1.000000 .
H3 H 0.3749(3) 1.0221(2) 0.72664(18) 0.0401(8) Uiso 1.000000 R
C45 C 0.6678(3) 1.0525(2) 0.68490(19) 0.0366(7) Uani 1.000000 .
H45a H 0.6341(3) 0.9995(6) 0.6740(11) 0.0549(11) Uiso 1.000000 GR
H45b H 0.6476(3) 1.0612(14) 0.7428(3) 0.0549(11) Uiso 1.000000 GR
H45c H 0.6313(3) 1.1049(8) 0.6579(9) 0.0549(11) Uiso 1.000000 GR
C4 C 0.2566(3) 0.9808(2) 0.82754(18) 0.0338(7) Uani 1.000000 .
H4 H 0.2183(3) 1.0387(2) 0.84394(18) 0.0405(8) Uiso 1.000000 R
C18 C 0.4449(3) 0.6566(2) 1.00986(17) 0.0357(7) Uani 1.000000 .
H18a H 0.4148(16) 0.7158(4) 0.99015(17) 0.0535(11) Uiso 1.000000 GR
H18b H 0.3744(11) 0.6287(7) 1.0419(7) 0.0535(11) Uiso 1.000000 GR
H18c H 0.5034(6) 0.6624(11) 1.0432(6) 0.0535(11) Uiso 1.000000 GR
C5 C 0.2184(3) 0.9062(2) 0.87337(17) 0.0325(7) Uani 1.000000 .
H5 H 0.1533(3) 0.9139(2) 0.92021(17) 0.0390(8) Uiso 1.000000 R
C53 C 0.7995(2) 0.8018(2) 0.98880(17) 0.0340(7) Uani 1.000000 .
C26 C 1.0071(2) 0.3922(2) 0.54437(17) 0.0342(7) Uani 1.000000 .
H26a H 1.0130(13) 0.3421(7) 0.5830(9) 0.0513(11) Uiso 1.000000 GR
H26b H 1.0872(4) 0.3929(14) 0.5060(2) 0.0513(11) Uiso 1.000000 GR
H26c H 0.9853(10) 0.4482(7) 0.5729(10) 0.0513(11) Uiso 1.000000 GR
C19 C 0.4192(3) 0.4634(2) 0.7893(2) 0.0387(8) Uani 1.000000 .
H19a H 0.3331(5) 0.4681(12) 0.8205(6) 0.0581(12) Uiso 1.000000 GR
H19b H 0.4220(16) 0.4945(9) 0.7372(5) 0.0581(12) Uiso 1.000000 GR
H19c H 0.4523(12) 0.4004(4) 0.7812(11) 0.0581(12) Uiso 1.000000 GR
C17 C 0.8378(2) 0.5209(2) 0.82316(18) 0.0330(7) Uani 1.000000 .
H17a H 0.8694(3) 0.4592(4) 0.8359(11) 0.0496(11) Uiso 1.000000 GR
H17b H 0.8622(2) 0.5327(13) 0.7652(3) 0.0496(11) Uiso 1.000000 GR
H17c H 0.8726(2) 0.5618(9) 0.8510(9) 0.0496(11) Uiso 1.000000 GR
C25 C 0.6925(2) 0.3725(2) 0.50268(17) 0.0361(8) Uani 1.000000 .
C24 C 0.7249(3) 0.3649(2) 0.42012(17) 0.0352(8) Uani 1.000000 .
H24 H 0.6620(3) 0.3591(2) 0.39267(17) 0.0423(9) Uiso 1.000000 R
C52 C 0.7603(3) 0.7849(2) 1.07060(17) 0.0331(7) Uani 1.000000 .
H52 H 0.8194(3) 0.7575(2) 1.09951(17) 0.0398(9) Uiso 1.000000 R
C54 C 0.4932(3) 0.9069(2) 0.94045(18) 0.0383(8) Uani 1.000000 .
H54a H 0.4837(14) 0.8649(5) 0.9020(9) 0.0575(12) Uiso 1.000000 GR
H54b H 0.4130(6) 0.9230(13) 0.9778(2) 0.0575(12) Uiso 1.000000 GR
H54c H 0.5219(10) 0.9607(8) 0.9115(10) 0.0575(12) Uiso 1.000000 GR
C1 C 0.5366(2) 0.78306(19) 0.66291(15) 0.0246(6) Uani 1.000000 .
C56 C 0.9334(3) 0.7789(3) 0.9456(2) 0.0684(14) Uani 1.000000 .
H56a H 0.9388(4) 0.7371(15) 0.9034(12) 0.103(2) Uiso 1.000000 GR
H56b H 0.9667(8) 0.8333(4) 0.9215(15) 0.103(2) Uiso 1.000000 GR
H56c H 0.9818(6) 0.7514(18) 0.9837(4) 0.103(2) Uiso 1.000000 GR
C28 C 0.5594(3) 0.3726(3) 0.5488(2) 0.0692(15) Uani 1.000000 .
H28a H 0.5553(5) 0.3260(13) 0.5914(11) 0.104(2) Uiso 1.000000 GR
H28b H 0.5282(9) 0.4308(7) 0.5726(15) 0.104(2) Uiso 1.000000 GR
H28c H 0.5082(6) 0.361(2) 0.5124(4) 0.104(2) Uiso 1.000000 GR

loop_
_atom_site_aniso_label
_atom_site_aniso_U_11
_atom_site_aniso_U_22
_atom_site_aniso_U_33
_atom_site_aniso_U_12
_atom_site_aniso_U_13
_atom_site_aniso_U_23
Au01 0.02226(5) 0.02567(7) 0.01710(6) -0.00685(4) -0.00218(4) -0.00386(4)
Au02 0.02912(6) 0.02611(7) 0.01653(6) -0.01507(5) -0.00479(4) 0.00175(4)
S4 0.0248(3) 0.0200(4) 0.0217(4) -0.0047(3) -0.0014(3) -0.0047(3)
S3 0.0293(3) 0.0271(4) 0.0182(3) -0.0117(3) 0.0011(3) -0.0031(3)
S2 0.0302(3) 0.0230(4) 0.0216(4) -0.0083(3) -0.0027(3) 0.0017(3)
S1 0.0374(4) 0.0271(4) 0.0201(4) -0.0111(3) 0.0016(3) -0.0019(3)
N3 0.0222(11) 0.0246(13) 0.0206(12) -0.0037(9) -0.0042(9) -0.0063(10)
N6 0.0378(13) 0.0243(14) 0.0201(12) -0.0164(11) -0.0075(10) 0.0031(10)
N4 0.0181(10) 0.0235(13) 0.0187(12) -0.0039(9) -0.0038(8) -0.0012(10)
N5 0.0326(12) 0.0281(14) 0.0205(12) -0.0167(10) -0.0112(9) 0.0038(10)
N2 0.0206(10) 0.0223(13) 0.0196(12) -0.0006(9) -0.0030(8) -0.0053(10)
N1 0.0379(13) 0.0256(15) 0.0217(13) -0.0124(11) -0.0012(10) -0.0037(10)
C36 0.0341(14) 0.0291(17) 0.0193(14) -0.0180(13) -0.0104(11) 0.0057(12)
C12 0.0249(13) 0.0189(15) 0.0194(14) -0.0051(11) -0.0050(10) 0.0012(11)
C14 0.0357(14) 0.0150(14) 0.0145(13) -0.0011(11) -0.0002(11) 0.0021(11)
C30 0.0173(11) 0.0223(15) 0.0174(13) -0.0043(10) -0.0072(10) 0.0025(11)
C11 0.0246(12) 0.0161(14) 0.0138(13) -0.0017(10) -0.0022(10) -0.0038(10)
C32 0.0253(13) 0.0389(19) 0.0312(17) -0.0172(13) -0.0116(12) 0.0089(14)
C2 0.0318(14) 0.0245(17) 0.0242(15) -0.0091(12) -0.0101(11) -0.0010(12)
C15 0.0233(13) 0.0228(16) 0.0258(15) -0.0032(11) 0.0023(11) -0.0013(12)
C8 0.0173(12) 0.0253(16) 0.0201(14) -0.0037(11) -0.0013(10) -0.0061(12)
C13 0.0356(14) 0.0163(15) 0.0181(14) -0.0072(11) -0.0089(11) -0.0003(11)
C10 0.0289(14) 0.0255(17) 0.0259(16) -0.0006(12) -0.0051(11) -0.0086(13)
C40 0.0328(14) 0.0191(15) 0.0204(14) -0.0054(12) -0.0032(11) -0.0064(11)
C21 0.0219(12) 0.0204(15) 0.0233(15) 0.0008(11) -0.0040(10) -0.0034(12)
C37 0.0399(15) 0.0254(16) 0.0239(15) -0.0146(13) -0.0097(12) -0.0003(12)
C16 0.0211(12) 0.0195(15) 0.0231(14) -0.0037(11) -0.0030(10) -0.0033(11)
C22 0.0216(12) 0.0253(16) 0.0234(15) -0.0019(11) 0.0001(10) -0.0012(12)
C42 0.0420(16) 0.0205(15) 0.0132(13) -0.0129(13) -0.0026(11) -0.0057(11)
C34 0.0221(13) 0.0429(19) 0.0195(14) -0.0085(13) -0.0046(10) -0.0063(13)
C9 0.0284(14) 0.0246(16) 0.0236(15) -0.0004(12) -0.0055(11) -0.0032(12)
C31 0.0247(13) 0.0247(16) 0.0309(16) -0.0075(12) -0.0086(11) 0.0019(13)
C35 0.0171(11) 0.0249(15) 0.0194(14) -0.0050(10) -0.0069(10) -0.0006(11)
C20 0.0246(13) 0.0232(15) 0.0161(13) -0.0038(11) -0.0020(10) -0.0086(11)
C23 0.0340(14) 0.0198(16) 0.0215(15) -0.0069(12) -0.0031(11) -0.0025(12)
C51 0.0308(14) 0.0181(15) 0.0209(14) -0.0087(11) -0.0089(11) 0.0017(11)
C7 0.0267(13) 0.0272(16) 0.0168(14) -0.0050(11) -0.0087(10) -0.0012(12)
C44 0.0347(14) 0.0222(16) 0.0229(15) -0.0093(12) -0.0111(11) -0.0037(12)
C46 0.061(2) 0.0320(19) 0.0174(15) -0.0246(16) -0.0036(13) 0.0004(13)
C38 0.0422(16) 0.0267(17) 0.0284(16) -0.0199(13) -0.0128(13) 0.0041(13)
C29 0.0170(11) 0.0214(15) 0.0160(13) -0.0020(10) -0.0052(9) -0.0000(11)
C39 0.0341(14) 0.0203(15) 0.0144(13) -0.0142(12) -0.0035(11) -0.0001(11)
C55 0.0378(15) 0.0266(17) 0.0240(15) -0.0045(13) -0.0098(12) 0.0029(13)
C33 0.0189(12) 0.057(2) 0.0183(14) -0.0138(13) -0.0047(10) 0.0027(14)
C6 0.0285(14) 0.0322(18) 0.0241(15) -0.0041(13) -0.0077(11) 0.0026(13)
C50 0.0272(13) 0.0270(16) 0.0236(15) -0.0054(12) -0.0078(11) 0.0032(12)
C43 0.0312(14) 0.0299(17) 0.0215(15) -0.0136(13) -0.0022(11) -0.0072(12)
C27 0.0481(18) 0.0275(18) 0.0207(15) -0.0096(14) -0.0034(13) -0.0012(13)
C49 0.0311(14) 0.0186(15) 0.0251(15) -0.0064(11) -0.0133(11) 0.0016(12)
C41 0.0418(16) 0.0165(15) 0.0205(15) -0.0040(12) -0.0072(12) -0.0052(11)
C47 0.0439(18) 0.034(2) 0.051(2) -0.0112(15) -0.0237(16) 0.0060(16)
C48 0.0301(14) 0.0269(16) 0.0203(14) -0.0167(12) -0.0115(11) 0.0073(12)
C3 0.0434(17) 0.0296(18) 0.0288(17) -0.0076(14) -0.0104(13) 0.0006(14)
C45 0.0346(16) 0.036(2) 0.0376(19) -0.0038(14) -0.0054(13) -0.0008(15)
C4 0.0377(16) 0.0290(18) 0.0357(18) 0.0059(13) -0.0142(13) -0.0108(14)
C18 0.0545(19) 0.0245(18) 0.0228(16) -0.0021(14) 0.0012(13) -0.0064(13)
C5 0.0283(14) 0.044(2) 0.0252(16) -0.0026(14) -0.0078(12) -0.0012(14)
C53 0.0271(14) 0.051(2) 0.0272(16) -0.0130(14) -0.0081(12) 0.0013(15)
C26 0.0216(13) 0.051(2) 0.0295(17) -0.0009(13) -0.0066(12) -0.0025(15)
C19 0.0265(15) 0.041(2) 0.053(2) -0.0073(14) -0.0108(14) -0.0174(16)
C17 0.0240(14) 0.0365(19) 0.0411(19) -0.0071(13) -0.0096(12) -0.0043(15)
C25 0.0265(14) 0.057(2) 0.0275(17) -0.0184(15) -0.0016(12) -0.0125(15)
C24 0.0337(15) 0.054(2) 0.0240(16) -0.0176(15) -0.0091(12) -0.0089(15)
C52 0.0287(14) 0.047(2) 0.0269(16) -0.0060(14) -0.0142(12) 0.0073(14)
C54 0.0412(17) 0.044(2) 0.0301(18) 0.0058(15) -0.0160(14) 0.0020(15)
C1 0.0314(14) 0.0277(17) 0.0181(14) -0.0141(12) -0.0060(11) -0.0010(12)
C56 0.0226(16) 0.146(4) 0.034(2) -0.007(2) -0.0077(14) 0.010(2)
C28 0.0312(17) 0.154(5) 0.030(2) -0.044(2) 0.0008(14) -0.022(2)

loop_
_atom_type_symbol
_atom_type_scat_dispersion_real
_atom_type_scat_dispersion_imag
_atom_type_scat_Cromer_Mann_a1
_atom_type_scat_Cromer_Mann_a2
_atom_type_scat_Cromer_Mann_a3
_atom_type_scat_Cromer_Mann_a4
_atom_type_scat_Cromer_Mann_b1
_atom_type_scat_Cromer_Mann_b2
_atom_type_scat_Cromer_Mann_b3
_atom_type_scat_Cromer_Mann_b4
_atom_type_scat_Cromer_Mann_c
_atom_type_scat_source
_atom_type_scat_dispersion_source
Au -1.91220 8.83481 16.88190 18.59130 25.55820 5.86000 0.46110 8.62160 1.48260 36.39560 12.06580 'International Tables Volume C Table 6.1.1.4 (pp. 500-502)' 'Brennan, Cowan, Rev. Sci. Instrum., 1992, 63, 850'
C 0.00313 0.00162 2.31000 1.02000 1.58860 0.86500 20.84390 10.20750 0.56870 51.65120 0.21560 'International Tables Volume C Table 6.1.1.4 (pp. 500-502)' 'Brennan, Cowan, Rev. Sci. Instrum., 1992, 63, 850'
H 0.00000 0.00000 0.49300 0.32291 0.14019 0.04081 10.51090 26.12570 3.14236 57.79970 0.00304 'International Tables Volume C Table 6.1.1.4 (pp. 500-502)' 'Brennan, Cowan, Rev. Sci. Instrum., 1992, 63, 850'
N 0.00612 0.00332 12.21260 3.13220 2.01250 1.16630 0.00570 9.89330 28.99750 0.58260 -11.52900 'International Tables Volume C Table 6.1.1.4 (pp. 500-502)' 'Brennan, Cowan, Rev. Sci. Instrum., 1992, 63, 850'
S 0.12485 0.12449 6.90530 5.20340 1.43790 1.58630 1.46790 22.21510 0.25360 56.17200 0.86690 'International Tables Volume C Table 6.1.1.4 (pp. 500-502)' 'Brennan, Cowan, Rev. Sci. Instrum., 1992, 63, 850'

loop_
_geom_angle_atom_site_label_1
_geom_angle_atom_site_label_2
_geom_angle_atom_site_label_3
_geom_angle
_geom_angle_site_symmetry_1
_geom_angle_site_symmetry_3
_geom_angle_publ_flag
C8 Au01 S1 176.59(7) . . ?
C36 Au02 S3 175.76(8) . . ?
C29 S4 C35 89.15(12) . . ?
C29 S3 Au02 101.75(9) . . ?
C1 S2 C7 89.10(13) . . ?
C1 S1 Au01 103.10(9) . . ?
C10 N3 C8 110.9(2) . . ?
C20 N3 C8 124.6(2) . . ?
C20 N3 C10 124.4(2) . . ?
C37 N6 C36 111.0(2) . . ?
C39 N6 C36 124.0(2) . . ?
C39 N6 C37 124.9(2) . . ?
C29 N4 C30 109.3(2) . . ?
C38 N5 C36 110.6(2) . . ?
C48 N5 C36 124.7(2) . . ?
C48 N5 C38 124.7(2) . . ?
C8 N2 C11 123.8(2) . . ?
C9 N2 C11 125.0(2) . . ?
C9 N2 C8 111.1(2) . . ?
C1 N1 C2 110.6(2) . . ?
N6 C36 Au02 124.80(18) . . ?
N5 C36 Au02 130.3(2) . . ?
N5 C36 N6 104.7(2) . . ?
C13 C12 C11 117.4(2) . . ?
C17 C12 C11 121.1(2) . . ?
C17 C12 C13 121.6(2) . . ?
C13 C14 C15 118.3(2) . . ?
C18 C14 C15 120.3(2) . . ?
C18 C14 C13 121.4(2) . . ?
C31 C30 N4 124.7(2) . . ?
C35 C30 N4 116.4(2) . . ?
C35 C30 C31 118.9(2) . . ?
C12 C11 N2 119.0(2) . . ?
C16 C11 N2 118.2(2) . . ?
C16 C11 C12 122.8(2) . . ?
C31 C32 H32 119.46(17) . . ?
C33 C32 H32 119.46(15) . . ?
C33 C32 C31 121.1(3) . . ?
C7 C2 N1 115.4(3) . . ?
C3 C2 N1 124.8(3) . . ?
C3 C2 C7 119.7(3) . . ?
H15 C15 C14 118.89(15) . . ?
C16 C15 C14 122.2(2) . . ?
C16 C15 H15 118.89(14) . . ?
N3 C8 Au01 130.34(19) . . ?
N2 C8 Au01 124.87(19) . . ?
N2 C8 N3 104.7(2) . . ?
C14 C13 C12 121.9(2) . . ?
H13 C13 C12 119.03(14) . . ?
H13 C13 C14 119.03(16) . . ?
H10 C10 N3 126.68(15) . . ?
C9 C10 N3 106.6(3) . . ?
C9 C10 H10 126.68(18) . . ?
C41 C40 C39 116.9(2) . . ?
C45 C40 C39 121.6(2) . . ?
C45 C40 C41 121.5(3) . . ?
C20 C21 C22 117.5(2) . . ?
C26 C21 C22 121.8(2) . . ?
C26 C21 C20 120.7(2) . . ?
H37 C37 N6 126.69(15) . . ?
C38 C37 N6 106.6(2) . . ?
C38 C37 H37 126.69(17) . . ?
C15 C16 C11 117.4(2) . . ?
C19 C16 C11 121.8(2) . . ?
C19 C16 C15 120.8(2) . . ?
H22 C22 C21 118.92(14) . . ?
C23 C22 C21 122.2(2) . . ?
C23 C22 H22 118.92(15) . . ?
C43 C42 C46 121.0(3) . . ?
C41 C42 C46 120.9(3) . . ?
C41 C42 C43 118.2(2) . . ?
C35 C34 H34 121.06(17) . . ?
C33 C34 H34 121.06(17) . . ?
C33 C34 C35 117.9(3) . . ?
C10 C9 N2 106.6(2) . . ?
H9 C9 N2 126.69(14) . . ?
H9 C9 C10 126.69(18) . . ?
C32 C31 C30 119.0(3) . . ?
H31 C31 C30 120.49(16) . . ?
H31 C31 C32 120.49(17) . . ?
C30 C35 S4 108.61(17) . . ?
C34 C35 S4 129.4(2) . . ?
C34 C35 C30 122.0(2) . . ?
C21 C20 N3 118.7(2) . . ?
C25 C20 N3 118.9(2) . . ?
C25 C20 C21 122.4(2) . . ?
C27 C23 C22 121.4(2) . . ?
C24 C23 C22 118.1(3) . . ?
C24 C23 C27 120.5(2) . . ?
C50 C51 C55 120.7(2) . . ?
C52 C51 C55 121.1(2) . . ?
C52 C51 C50 118.2(2) . . ?
C2 C7 S2 109.0(2) . . ?
C6 C7 S2 130.0(2) . . ?
C6 C7 C2 121.0(3) . . ?
C43 C44 C39 117.1(3) . . ?
C47 C44 C39 122.1(2) . . ?
C47 C44 C43 120.8(3) . . ?
H46a C46 C42 109.5 . . ?
H46b C46 C42 109.5 . . ?
H46b C46 H46a 109.5 . . ?
H46c C46 C42 109.5 . . ?
H46c C46 H46a 109.5 . . ?
H46c C46 H46b 109.5 . . ?
C37 C38 N5 107.0(2) . . ?
H38 C38 N5 126.50(14) . . ?
H38 C38 C37 126.50(17) . . ?
S3 C29 S4 119.99(15) . . ?
N4 C29 S4 116.47(18) . . ?
N4 C29 S3 123.5(2) . . ?
C40 C39 N6 118.2(2) . . ?
C44 C39 N6 118.4(2) . . ?
C44 C39 C40 123.4(2) . . ?
H55a C55 C51 109.5 . . ?
H55b C55 C51 109.5 . . ?
H55b C55 H55a 109.5 . . ?
H55c C55 C51 109.5 . . ?
H55c C55 H55a 109.5 . . ?
H55c C55 H55b 109.5 . . ?
C34 C33 C32 121.0(2) . . ?
H33 C33 C32 119.48(15) . . ?
H33 C33 C34 119.48(17) . . ?
H6 C6 C7 120.81(17) . . ?
C5 C6 C7 118.4(3) . . ?
C5 C6 H6 120.81(17) . . ?
H50 C50 C51 118.99(16) . . ?
C49 C50 C51 122.0(3) . . ?
C49 C50 H50 118.99(16) . . ?
C44 C43 C42 122.2(3) . . ?
H43 C43 C42 118.91(15) . . ?
H43 C43 C44 118.91(17) . . ?
H27a C27 C23 109.5 . . ?
H27b C27 C23 109.5 . . ?
H27b C27 H27a 109.5 . . ?
H27c C27 C23 109.5 . . ?
H27c C27 H27a 109.5 . . ?
H27c C27 H27b 109.5 . . ?
C48 C49 C50 117.7(2) . . ?
C54 C49 C50 121.4(3) . . ?
C54 C49 C48 120.9(2) . . ?
C42 C41 C40 122.2(3) . . ?
H41 C41 C40 118.90(17) . . ?
H41 C41 C42 118.90(16) . . ?
H47a C47 C44 109.5 . . ?
H47b C47 C44 109.5 . . ?
H47b C47 H47a 109.5 . . ?
H47c C47 C44 109.5 . . ?
H47c C47 H47a 109.5 . . ?
H47c C47 H47b 109.5 . . ?
C49 C48 N5 119.2(2) . . ?
C53 C48 N5 118.1(2) . . ?
C53 C48 C49 122.7(2) . . ?
H3 C3 C2 120.41(17) . . ?
C4 C3 C2 119.2(3) . . ?
C4 C3 H3 120.41(19) . . ?
H45a C45 C40 109.5 . . ?
H45b C45 C40 109.5 . . ?
H45b C45 H45a 109.5 . . ?
H45c C45 C40 109.5 . . ?
H45c C45 H45a 109.5 . . ?
H45c C45 H45b 109.5 . . ?
H4 C4 C3 119.73(19) . . ?
C5 C4 C3 120.5(3) . . ?
C5 C4 H4 119.73(18) . . ?
H18a C18 C14 109.5 . . ?
H18b C18 C14 109.5 . . ?
H18b C18 H18a 109.5 . . ?
H18c C18 C14 109.5 . . ?
H18c C18 H18a 109.5 . . ?
H18c C18 H18b 109.5 . . ?
C4 C5 C6 121.2(3) . . ?
H5 C5 C6 119.42(17) . . ?
H5 C5 C4 119.42(18) . . ?
C52 C53 C48 117.1(3) . . ?
C56 C53 C48 121.4(3) . . ?
C56 C53 C52 121.4(3) . . ?
H26a C26 C21 109.5 . . ?
H26b C26 C21 109.5 . . ?
H26b C26 H26a 109.5 . . ?
H26c C26 C21 109.5 . . ?
H26c C26 H26a 109.5 . . ?
H26c C26 H26b 109.5 . . ?
H19a C19 C16 109.5 . . ?
H19b C19 C16 109.5 . . ?
H19b C19 H19a 109.5 . . ?
H19c C19 C16 109.5 . . ?
H19c C19 H19a 109.5 . . ?
H19c C19 H19b 109.5 . . ?
H17a C17 C12 109.5 . . ?
H17b C17 C12 109.5 . . ?
H17b C17 H17a 109.5 . . ?
H17c C17 C12 109.5 . . ?
H17c C17 H17a 109.5 . . ?
H17c C17 H17b 109.5 . . ?
C24 C25 C20 117.8(2) . . ?
C28 C25 C20 121.2(3) . . ?
C28 C25 C24 121.0(3) . . ?
C25 C24 C23 122.1(3) . . ?
H24 C24 C23 118.95(16) . . ?
H24 C24 C25 118.95(15) . . ?
C53 C52 C51 122.2(3) . . ?
H52 C52 C51 118.88(16) . . ?
H52 C52 C53 118.88(17) . . ?
H54a C54 C49 109.5 . . ?
H54b C54 C49 109.5 . . ?
H54b C54 H54a 109.5 . . ?
H54c C54 C49 109.5 . . ?
H54c C54 H54a 109.5 . . ?
H54c C54 H54b 109.5 . . ?
S1 C1 S2 120.54(17) . . ?
N1 C1 S2 115.9(2) . . ?
N1 C1 S1 123.6(2) . . ?
H56a C56 C53 109.5 . . ?
H56b C56 C53 109.5 . . ?
H56b C56 H56a 109.5 . . ?
H56c C56 C53 109.5 . . ?
H56c C56 H56a 109.5 . . ?
H56c C56 H56b 109.5 . . ?
H28a C28 C25 109.5 . . ?
H28b C28 C25 109.5 . . ?
H28b C28 H28a 109.5 . . ?
H28c C28 C25 109.5 . . ?
H28c C28 H28a 109.5 . . ?
H28c C28 H28b 109.5 . . ?

loop_
_geom_bond_atom_site_label_1
_geom_bond_atom_site_label_2
_geom_bond_distance
_geom_bond_site_symmetry_2
_geom_bond_publ_flag
Au01 S1 2.2935(8) . ?
Au01 C8 1.999(3) . ?
Au02 S3 2.2972(7) . ?
Au02 C36 2.001(3) . ?
S4 C35 1.743(2) . ?
S4 C29 1.753(3) . ?
S3 C29 1.741(2) . ?
S2 C7 1.737(3) . ?
S2 C1 1.765(3) . ?
S1 C1 1.744(3) . ?
N3 C8 1.349(3) . ?
N3 C10 1.388(4) . ?
N3 C20 1.449(3) . ?
N6 C36 1.352(3) . ?
N6 C37 1.381(3) . ?
N6 C39 1.451(3) . ?
N4 C30 1.399(3) . ?
N4 C29 1.303(3) . ?
N5 C36 1.353(3) . ?
N5 C38 1.384(3) . ?
N5 C48 1.445(3) . ?
N2 C11 1.448(3) . ?
N2 C8 1.355(3) . ?
N2 C9 1.381(3) . ?
N1 C2 1.399(3) . ?
N1 C1 1.288(4) . ?
C12 C11 1.392(3) . ?
C12 C13 1.392(4) . ?
C12 C17 1.497(3) . ?
C14 C15 1.390(4) . ?
C14 C13 1.390(4) . ?
C14 C18 1.505(4) . ?
C30 C31 1.398(3) . ?
C30 C35 1.400(4) . ?
C11 C16 1.394(3) . ?
C32 H32 0.9500 . ?
C32 C31 1.384(4) . ?
C32 C33 1.381(4) . ?
C2 C7 1.406(4) . ?
C2 C3 1.384(4) . ?
C15 H15 0.9500 . ?
C15 C16 1.385(4) . ?
C13 H13 0.9500 . ?
C10 H10 0.9500 . ?
C10 C9 1.348(4) . ?
C40 C39 1.387(4) . ?
C40 C41 1.394(4) . ?
C40 C45 1.500(4) . ?
C21 C22 1.388(4) . ?
C21 C20 1.385(3) . ?
C21 C26 1.504(3) . ?
C37 H37 0.9500 . ?
C37 C38 1.343(4) . ?
C16 C19 1.505(3) . ?
C22 H22 0.9500 . ?
C22 C23 1.386(4) . ?
C42 C46 1.502(3) . ?
C42 C43 1.385(4) . ?
C42 C41 1.394(4) . ?
C34 H34 0.9500 . ?
C34 C35 1.385(3) . ?
C34 C33 1.387(4) . ?
C9 H9 0.9500 . ?
C31 H31 0.9500 . ?
C20 C25 1.387(4) . ?
C23 C27 1.509(4) . ?
C23 C24 1.378(4) . ?
C51 C55 1.509(4) . ?
C51 C50 1.384(4) . ?
C51 C52 1.385(4) . ?
C7 C6 1.393(4) . ?
C44 C39 1.392(4) . ?
C44 C43 1.393(4) . ?
C44 C47 1.498(4) . ?
C46 H46a 0.9800 . ?
C46 H46b 0.9800 . ?
C46 H46c 0.9800 . ?
C38 H38 0.9500 . ?
C55 H55a 0.9800 . ?
C55 H55b 0.9800 . ?
C55 H55c 0.9800 . ?
C33 H33 0.9500 . ?
C6 H6 0.9500 . ?
C6 C5 1.373(4) . ?
C50 H50 0.9500 . ?
C50 C49 1.385(4) . ?
C43 H43 0.9500 . ?
C27 H27a 0.9800 . ?
C27 H27b 0.9800 . ?
C27 H27c 0.9800 . ?
C49 C48 1.382(4) . ?
C49 C54 1.510(4) . ?
C41 H41 0.9500 . ?
C47 H47a 0.9800 . ?
C47 H47b 0.9800 . ?
C47 H47c 0.9800 . ?
C48 C53 1.391(4) . ?
C3 H3 0.9500 . ?
C3 C4 1.386(4) . ?
C45 H45a 0.9800 . ?
C45 H45b 0.9800 . ?
C45 H45c 0.9800 . ?
C4 H4 0.9500 . ?
C4 C5 1.394(4) . ?
C18 H18a 0.9800 . ?
C18 H18b 0.9800 . ?
C18 H18c 0.9800 . ?
C5 H5 0.9500 . ?
C53 C52 1.388(4) . ?
C53 C56 1.507(4) . ?
C26 H26a 0.9800 . ?
C26 H26b 0.9800 . ?
C26 H26c 0.9800 . ?
C19 H19a 0.9800 . ?
C19 H19b 0.9800 . ?
C19 H19c 0.9800 . ?
C17 H17a 0.9800 . ?
C17 H17b 0.9800 . ?
C17 H17c 0.9800 . ?
C25 C24 1.386(4) . ?
C25 C28 1.512(4) . ?
C24 H24 0.9500 . ?
C52 H52 0.9500 . ?
C54 H54a 0.9800 . ?
C54 H54b 0.9800 . ?
C54 H54c 0.9800 . ?
C56 H56a 0.9800 . ?
C56 H56b 0.9800 . ?
C56 H56c 0.9800 . ?
C28 H28a 0.9800 . ?
C28 H28b 0.9800 . ?
C28 H28c 0.9800 . ?

loop_
_geom_torsion_atom_site_label_1
_geom_torsion_atom_site_label_2
_geom_torsion_atom_site_label_3
_geom_torsion_atom_site_label_4
_geom_torsion
_geom_torsion_site_symmetry_1
_geom_torsion_site_symmetry_2
_geom_torsion_site_symmetry_3
_geom_torsion_site_symmetry_4
_geom_torsion_publ_flag
Au01 C8 N3 C10 175.7(2) . . . . ?
Au01 C8 N3 C20 -7.5(3) . . . . ?
Au01 C8 N2 C11 7.7(2) . . . . ?
Au01 C8 N2 C9 -175.96(19) . . . . ?
Au02 C36 N6 C37 -175.0(2) . . . . ?
Au02 C36 N6 C39 6.6(3) . . . . ?
Au02 C36 N5 C38 174.7(3) . . . . ?
Au02 C36 N5 C48 -7.7(3) . . . . ?
S4 C35 C30 N4 0.97(19) . . . . ?
S4 C35 C30 C31 -179.65(17) . . . . ?
S4 C35 C34 C33 179.8(2) . . . . ?
S4 C29 N4 C30 -0.8(2) . . . . ?
S3 C29 N4 C30 179.6(2) . . . . ?
S2 C7 C2 N1 0.8(2) . . . . ?
S2 C7 C2 C3 -179.08(18) . . . . ?
S2 C7 C6 C5 178.8(2) . . . . ?
S2 C1 N1 C2 -0.5(2) . . . . ?
S1 C1 N1 C2 179.6(2) . . . . ?
N3 C8 N2 C11 -175.61(16) . . . . ?
N3 C8 N2 C9 0.7(2) . . . . ?
N3 C10 C9 N2 -0.1(2) . . . . ?
N3 C20 C21 C22 178.1(2) . . . . ?
N3 C20 C21 C26 -2.2(3) . . . . ?
N3 C20 C25 C24 -178.3(3) . . . . ?
N3 C20 C25 C28 2.5(4) . . . . ?
N6 C36 N5 C38 -0.2(3) . . . . ?
N6 C36 N5 C48 177.35(19) . . . . ?
N6 C37 C38 N5 0.2(3) . . . . ?
N6 C39 C40 C41 -177.7(2) . . . . ?
N6 C39 C40 C45 1.6(3) . . . . ?
N6 C39 C44 C43 178.8(2) . . . . ?
N6 C39 C44 C47 -0.1(3) . . . . ?
N4 C30 C31 C32 179.6(3) . . . . ?
N4 C30 C35 C34 -178.3(2) . . . . ?
N5 C48 C49 C50 177.9(2) . . . . ?
N5 C48 C49 C54 -1.4(3) . . . . ?
N5 C48 C53 C52 -177.7(3) . . . . ?
N5 C48 C53 C56 2.2(3) . . . . ?
N2 C11 C12 C13 -177.4(2) . . . . ?
N2 C11 C12 C17 2.2(3) . . . . ?
N2 C11 C16 C15 176.8(2) . . . . ?
N2 C11 C16 C19 -4.5(3) . . . . ?
N1 C2 C7 C6 179.9(2) . . . . ?
N1 C2 C3 C4 -179.3(3) . . . . ?
C12 C11 C16 C15 -1.3(3) . . . . ?
C12 C11 C16 C19 177.5(3) . . . . ?
C12 C13 C14 C15 -0.5(3) . . . . ?
C12 C13 C14 C18 179.6(3) . . . . ?
C14 C15 C16 C11 1.1(3) . . . . ?
C14 C15 C16 C19 -177.7(3) . . . . ?
C30 C31 C32 C33 -1.7(3) . . . . ?
C30 C35 C34 C33 -1.2(3) . . . . ?
C32 C33 C34 C35 -0.2(3) . . . . ?
C2 C7 C6 C5 -0.2(3) . . . . ?
C2 C3 C4 C5 -1.1(3) . . . . ?
C40 C39 C44 C43 0.1(3) . . . . ?
C40 C39 C44 C47 -178.8(3) . . . . ?
C40 C41 C42 C46 -179.2(3) . . . . ?
C40 C41 C42 C43 1.7(3) . . . . ?
C21 C22 C23 C27 178.4(3) . . . . ?
C21 C22 C23 C24 -0.2(3) . . . . ?
C21 C20 C25 C24 0.1(3) . . . . ?
C21 C20 C25 C28 -179.2(3) . . . . ?
C22 C23 C24 C25 0.1(3) . . . . ?
C42 C43 C44 C39 -0.4(3) . . . . ?
C42 C43 C44 C47 178.6(3) . . . . ?
C20 C25 C24 C23 -0.0(4) . . . . ?
C23 C24 C25 C28 179.3(4) . . . . ?
C51 C50 C49 C48 0.5(3) . . . . ?
C51 C50 C49 C54 179.8(3) . . . . ?
C51 C52 C53 C48 -1.0(3) . . . . ?
C51 C52 C53 C56 179.1(3) . . . . ?
C7 C6 C5 C4 -0.4(3) . . . . ?
C6 C5 C4 C3 1.0(3) . . . . ?
C50 C49 C48 C53 -1.3(3) . . . . ?
C49 C48 C53 C52 1.5(3) . . . . ?
C49 C48 C53 C56 -178.6(3) . . . . ?

loop_
_smtbx_masks_void_nr
_smtbx_masks_void_average_x
_smtbx_masks_void_average_y
_smtbx_masks_void_average_z
_smtbx_masks_void_volume
_smtbx_masks_void_count_electrons
_smtbx_masks_void_content
1 0.000 0.000 0.000 24.3 0.0 ?
2 0.000 0.500 0.000 149.3 43.8 '2.4 CH4O'
3 0.500 1.000 0.500 153.6 41.2 '2.4 CH4O'
